data_4308972
loop_
_publ_author_name
'David B. Cordes'
'Andrew S. Bailey'
'Paula L. Caradoc-Davies'
'Duncan H. Gregory'
'Lyall R. Hanton'
'Kitty Lee'
'Mark D. Spicer'

_publ_contact_author 'Hanton, Lyall R.'
_publ_contact_author_email lhanton@alkali.otago.ac.nz
_publ_section_title
;
Flexible Ligands and Structural Diversity: Isomerism in
Cd(NO3)2 Coordination Polymers
;
_journal_name_full 'Inorganic Chemistry'
_journal_page_first 2544
_journal_page_last 2552
_journal_paper_doi 10.1021/ic048473k
_journal_volume 44
_journal_year 2005
_chemical_formula_sum 'C34 H36 Cd1.5 N8 O9 S3'
_chemical_formula_weight 965.49
_chemical_name_systematic
;
 ?
;
_space_group_IT_number 2
_symmetry_cell_setting triclinic
_symmetry_space_group_name_Hall '-P 1'
_symmetry_space_group_name_H-M 'P -1'
_atom_sites_solution_hydrogens geom
_atom_sites_solution_primary direct
_atom_sites_solution_secondary difmap
_audit_creation_method SHELXL-97
_cell_angle_alpha 82.141(5)
_cell_angle_beta 89.839(5)
_cell_angle_gamma 89.758(5)
_cell_formula_units_Z 2
_cell_length_a 12.463(5)
_cell_length_b 12.611(5)
_cell_length_c 12.999(5)
_cell_measurement_reflns_used 5679
_cell_measurement_temperature 168(2)
_cell_measurement_theta_max 26.47
_cell_measurement_theta_min 2.11
_cell_volume 2023.9(14)
_computing_cell_refinement 'Bruker XSCANS'
_computing_data_collection 'Bruker XSCANS'
_computing_data_reduction 'Bruker SHELXTL'
_computing_molecular_graphics 'Bruker SHELXTL'
_computing_publication_material 'Bruker SHELXTL'
_computing_structure_refinement 'SHELXL-97 (Sheldrick, 1997)'
_computing_structure_solution 'Bruker SHELXTL'
_diffrn_ambient_temperature 168(2)
_diffrn_measured_fraction_theta_full 0.969
_diffrn_measured_fraction_theta_max 0.969
_diffrn_measurement_device_type 'Bruker P4'
_diffrn_measurement_method '\w scans'
_diffrn_radiation_monochromator graphite
_diffrn_radiation_source 'fine-focus sealed tube'
_diffrn_radiation_type MoK\a
_diffrn_radiation_wavelength 0.71069
_diffrn_reflns_av_R_equivalents 0.1025
_diffrn_reflns_av_sigmaI/netI 0.0645
_diffrn_reflns_limit_h_max 14
_diffrn_reflns_limit_h_min -15
_diffrn_reflns_limit_k_max 15
_diffrn_reflns_limit_k_min -15
_diffrn_reflns_limit_l_max 16
_diffrn_reflns_limit_l_min -16
_diffrn_reflns_number 25695
_diffrn_reflns_theta_full 26.47
_diffrn_reflns_theta_max 26.47
_diffrn_reflns_theta_min 2.11
_diffrn_standards_decay_% <4%
_exptl_absorpt_coefficient_mu 1.011
_exptl_absorpt_correction_T_max 0.7688
_exptl_absorpt_correction_T_min 0.2960
_exptl_absorpt_correction_type multi-scan
_exptl_absorpt_process_details 'SADABS (Sheldrick 1996)'
_exptl_crystal_colour colourless
_exptl_crystal_density_diffrn 1.584
_exptl_crystal_density_method 'not measured'
_exptl_crystal_description block
_exptl_crystal_F_000 976
_exptl_crystal_size_max 0.75
_exptl_crystal_size_mid 0.50
_exptl_crystal_size_min 0.26
_refine_diff_density_max 2.437
_refine_diff_density_min -2.990
_refine_diff_density_rms 0.209
_refine_ls_extinction_method none
_refine_ls_goodness_of_fit_ref 1.074
_refine_ls_hydrogen_treatment constr
_refine_ls_matrix_type full
_refine_ls_number_parameters 504
_refine_ls_number_reflns 8107
_refine_ls_number_restraints 0
_refine_ls_restrained_S_all 1.074
_refine_ls_R_factor_all 0.1031
_refine_ls_R_factor_gt 0.0949
_refine_ls_shift/su_max 0.000
_refine_ls_shift/su_mean 0.000
_refine_ls_structure_factor_coef Fsqd
_refine_ls_weighting_details 'calc w=1/[\s^2^(Fo^2^)+(0.1465P)^2^+8.4385P] where P=(Fo^2^+2Fc^2^)/3'
_refine_ls_weighting_scheme calc
_refine_ls_wR_factor_gt 0.2540
_refine_ls_wR_factor_ref 0.2666
_reflns_number_gt 7166
_reflns_number_total 8107
_reflns_threshold_expression >2sigma(I)
_cod_data_source_file ic048473ksi20041101_095811_3.cif
_cod_data_source_block '[Cd(L1)(NO3)2].4/3CH3CN'
_cod_depositor_comments
;
The following automatic conversions were performed:
'_symmetry_cell_setting' value 'Triclinic' changed to 'triclinic'
according to '/home/saulius/struct/CIF-dictionaries/cif_core.dic'
dictionary named 'cif_core.dic' version 2.4.1 from 2010-06-29.

Automatic conversion script
Id: cif_fix_enum 1527 2010-12-29 10:47:43Z saulius 
;
_cod_original_formula_sum 'C34 H36 Cd1.50 N8 O9 S3'
_cod_database_code 4308972

loop_
_symmetry_equiv_pos_as_xyz
'x, y, z'
'-x, -y, -z'

loop_
_atom_site_label
_atom_site_type_symbol
_atom_site_fract_x
_atom_site_fract_y
_atom_site_fract_z
_atom_site_U_iso_or_equiv
_atom_site_adp_type
_atom_site_occupancy
_atom_site_symmetry_multiplicity
_atom_site_calc_flag
_atom_site_refinement_flags
_atom_site_disorder_assembly
_atom_site_disorder_group
C1 C 0.0571(7) 0.3618(8) 0.6348(7) 0.064(2) Uani 1 1 d . . .
H1 H 0.0625 0.3894 0.6974 0.077 Uiso 1 1 calc R . .
C2 C -0.0421(8) 0.3644(8) 0.5855(10) 0.083(3) Uani 1 1 d . . .
H2 H -0.1023 0.3919 0.6152 0.099 Uiso 1 1 calc R . .
C3 C -0.0492(8) 0.3257(8) 0.4926(9) 0.075(3) Uani 1 1 d . . .
H3 H -0.1144 0.3278 0.4577 0.090 Uiso 1 1 calc R . .
C4 C 0.0417(8) 0.2829(7) 0.4500(7) 0.066(2) Uani 1 1 d . . .
H4 H 0.0382 0.2567 0.3866 0.080 Uiso 1 1 calc R . .
C5 C 0.1371(6) 0.2804(5) 0.5046(5) 0.0465(16) Uani 1 1 d . . .
C6 C 0.2352(6) 0.2283(5) 0.4647(5) 0.0468(16) Uani 1 1 d . . .
H6A H 0.2229 0.2189 0.3928 0.056 Uiso 1 1 calc R . .
H6B H 0.2439 0.1578 0.5041 0.056 Uiso 1 1 calc R . .
C7 C 0.3288(6) 0.4183(5) 0.3763(5) 0.0454(15) Uani 1 1 d . . .
H7A H 0.2625 0.4515 0.3950 0.054 Uiso 1 1 calc R . .
H7B H 0.3860 0.4701 0.3768 0.054 Uiso 1 1 calc R . .
C8 C 0.3184(6) 0.3866(5) 0.2677(5) 0.0424(15) Uani 1 1 d . . .
C9 C 0.2237(6) 0.4040(6) 0.2115(5) 0.0463(15) Uani 1 1 d . . .
H9 H 0.1654 0.4357 0.2403 0.056 Uiso 1 1 calc R . .
C10 C 0.2149(6) 0.3741(6) 0.1114(5) 0.0470(16) Uani 1 1 d . . .
H10 H 0.1517 0.3881 0.0740 0.056 Uiso 1 1 calc R . .
C11 C 0.3008(6) 0.3235(5) 0.0678(4) 0.0402(14) Uani 1 1 d . . .
C12 C 0.3964(6) 0.3062(5) 0.1244(5) 0.0445(15) Uani 1 1 d . . .
H12 H 0.4544 0.2736 0.0960 0.053 Uiso 1 1 calc R . .
C13 C 0.4052(6) 0.3377(5) 0.2236(5) 0.0428(15) Uani 1 1 d . . .
H13 H 0.4690 0.3261 0.2604 0.051 Uiso 1 1 calc R . .
C14 C 0.2904(7) 0.2873(5) -0.0384(5) 0.0467(16) Uani 1 1 d . . .
H14A H 0.2262 0.2444 -0.0401 0.056 Uiso 1 1 calc R . .
H14B H 0.3516 0.2430 -0.0508 0.056 Uiso 1 1 calc R . .
C15 C 0.4186(6) 0.4508(5) -0.1376(5) 0.0414(14) Uani 1 1 d . . .
H15A H 0.4208 0.5220 -0.1767 0.050 Uiso 1 1 calc R . .
H15B H 0.4358 0.4578 -0.0661 0.050 Uiso 1 1 calc R . .
C16 C 0.5056(6) 0.3847(5) -0.1790(5) 0.0446(16) Uani 1 1 d . . .
C17 C 0.6047(8) 0.3755(7) -0.1325(7) 0.063(2) Uani 1 1 d . . .
H17 H 0.6167 0.4044 -0.0714 0.075 Uiso 1 1 calc R . .
C18 C 0.6879(8) 0.3219(7) -0.1782(9) 0.075(3) Uani 1 1 d . . .
H18 H 0.7557 0.3160 -0.1483 0.090 Uiso 1 1 calc R . .
C19 C 0.6672(8) 0.2783(7) -0.2683(9) 0.073(3) Uani 1 1 d . . .
H19 H 0.7214 0.2435 -0.3001 0.087 Uiso 1 1 calc R . .
C20 C 0.5655(7) 0.2866(7) -0.3107(7) 0.059(2) Uani 1 1 d . . .
H20 H 0.5514 0.2561 -0.3704 0.071 Uiso 1 1 calc R . .
C21 C 0.2536(9) -0.0537(9) 0.0061(8) 0.078(3) Uani 1 1 d . . .
H21 H 0.2347 -0.0838 -0.0527 0.093 Uiso 1 1 calc R . .
C22 C 0.3579(11) -0.0642(10) 0.0403(10) 0.093(4) Uani 1 1 d . . .
H22 H 0.4093 -0.0981 0.0042 0.111 Uiso 1 1 calc R . .
C23 C 0.3846(11) -0.0217(10) 0.1323(11) 0.096(4) Uani 1 1 d . . .
H23 H 0.4541 -0.0279 0.1583 0.116 Uiso 1 1 calc R . .
C24 C 0.3072(10) 0.0285(8) 0.1824(8) 0.079(3) Uani 1 1 d . . .
H24 H 0.3231 0.0557 0.2436 0.095 Uiso 1 1 calc R . .
C25 C 0.2033(8) 0.0390(7) 0.1408(6) 0.061(2) Uani 1 1 d . . .
C26 C 0.1191(8) 0.1026(7) 0.1933(6) 0.063(2) Uani 1 1 d . . .
H26A H 0.1212 0.1763 0.1601 0.075 Uiso 1 1 calc R . .
H26B H 0.1401 0.1024 0.2651 0.075 Uiso 1 1 calc R . .
C27 C -0.0106(7) -0.0609(6) 0.2903(5) 0.0535(19) Uani 1 1 d . . .
H27A H -0.0730 -0.1055 0.2852 0.064 Uiso 1 1 calc R . .
H27B H 0.0526 -0.1024 0.2777 0.064 Uiso 1 1 calc R . .
C28 C -0.0048(7) -0.0294(5) 0.3999(5) 0.0499(18) Uani 1 1 d . . .
C29 C -0.0945(7) 0.0137(6) 0.4431(5) 0.0502(17) Uani 1 1 d . . .
H29 H -0.1578 0.0233 0.4052 0.060 Uiso 1 1 calc R . .
C30 C -0.0899(7) 0.0430(6) 0.5443(6) 0.0518(18) Uani 1 1 d . . .
H30 H -0.1502 0.0712 0.5731 0.062 Uiso 1 1 calc R . .
C31 C 0.2264(16) -0.3169(11) -0.1488(12) 0.117(5) Uani 1 1 d . . .
C32 C 0.1019(12) -0.3551(10) -0.1661(12) 0.117(5) Uani 1 1 d . . .
H32A H 0.0609 -0.3509 -0.1041 0.176 Uiso 1 1 calc R . .
H32B H 0.1020 -0.4275 -0.1812 0.176 Uiso 1 1 calc R . .
H32C H 0.0703 -0.3091 -0.2230 0.176 Uiso 1 1 calc R . .
C33 C 0.3883(9) -0.0712(8) 0.5232(9) 0.079(3) Uani 1 1 d . . .
C34 C 0.4252(10) -0.1216(9) 0.6270(9) 0.094(3) Uani 1 1 d . . .
H34A H 0.5003 -0.1384 0.6238 0.141 Uiso 1 1 calc R . .
H34B H 0.3854 -0.1860 0.6477 0.141 Uiso 1 1 calc R . .
H34C H 0.4139 -0.0728 0.6767 0.141 Uiso 1 1 calc R . .
N1 N 0.1450(5) 0.3212(6) 0.5953(5) 0.0525(15) Uani 1 1 d . . .
N2 N 0.4852(5) 0.3392(5) -0.2662(4) 0.0451(13) Uani 1 1 d . . .
N3 N 0.1761(7) -0.0010(7) 0.0546(5) 0.066(2) Uani 1 1 d . . .
N4 N 0.3084(9) -0.2867(7) -0.1322(8) 0.088(3) Uani 1 1 d . . .
N5 N 0.3601(9) -0.0320(10) 0.4440(8) 0.105(3) Uani 1 1 d . . .
N22 N 0.3292(6) 0.5832(5) -0.4130(5) 0.0513(15) Uani 1 1 d . . .
N33 N 0.0093(6) -0.2569(7) 0.0853(5) 0.065(2) Uani 1 1 d . . .
N111 N 0.3044(8) 0.1001(5) -0.2566(5) 0.072(3) Uani 1 1 d . . .
O11 O 0.2441(11) 0.1691(7) -0.2217(9) 0.147(5) Uani 1 1 d . . .
O12 O 0.2804(9) 0.0057(5) -0.2332(6) 0.106(3) Uani 1 1 d . . .
O13 O 0.3638(10) 0.1358(7) -0.3243(8) 0.124(4) Uani 1 1 d . . .
O21 O 0.4177(8) 0.5445(8) -0.4110(10) 0.144(5) Uani 1 1 d . . .
O22 O 0.3146(7) 0.6755(6) -0.4534(8) 0.109(3) Uani 1 1 d . . .
O23 O 0.2571(6) 0.5219(5) -0.3768(6) 0.087(2) Uani 1 1 d . . .
O31 O 0.0736(8) -0.2245(7) 0.1446(8) 0.117(3) Uani 1 1 d . . .
O32 O -0.0106(10) -0.3529(7) 0.0979(7) 0.123(4) Uani 1 1 d . . .
O33 O -0.0296(10) -0.1891(8) 0.0229(8) 0.140(5) Uani 1 1 d . . .
S1 S 0.35777(15) 0.30141(13) 0.47185(11) 0.0400(4) Uani 1 1 d . . .
S2 S 0.28325(15) 0.40235(12) -0.14092(11) 0.0398(4) Uani 1 1 d . . .
S3 S -0.0188(2) 0.05673(15) 0.19170(13) 0.0559(5) Uani 1 1 d . . .
Cd1 Cd 0.31373(4) 0.34044(4) -0.33144(3) 0.0410(2) Uani 1 1 d . . .
Cd2 Cd 0.0000 0.0000 0.0000 0.0664(3) Uani 1 2 d S . .

loop_
_atom_site_aniso_label
_atom_site_aniso_U_11
_atom_site_aniso_U_22
_atom_site_aniso_U_33
_atom_site_aniso_U_23
_atom_site_aniso_U_13
_atom_site_aniso_U_12
C1 0.050(5) 0.081(6) 0.058(5) 0.000(4) 0.008(4) 0.010(4)
C2 0.053(5) 0.071(6) 0.115(9) 0.021(6) 0.008(5) 0.013(4)
C3 0.060(6) 0.066(6) 0.092(7) 0.017(5) -0.026(5) 0.000(4)
C4 0.079(6) 0.048(4) 0.067(5) 0.013(4) -0.029(5) -0.010(4)
C5 0.054(4) 0.037(3) 0.043(4) 0.015(3) -0.008(3) -0.016(3)
C6 0.069(5) 0.039(3) 0.032(3) -0.002(2) -0.005(3) -0.018(3)
C7 0.061(4) 0.040(3) 0.034(3) -0.001(3) -0.001(3) -0.006(3)
C8 0.066(4) 0.033(3) 0.025(3) 0.009(2) 0.003(3) -0.006(3)
C9 0.057(4) 0.049(4) 0.032(3) -0.002(3) 0.008(3) 0.000(3)
C10 0.052(4) 0.050(4) 0.036(3) 0.004(3) -0.004(3) -0.008(3)
C11 0.059(4) 0.036(3) 0.023(3) 0.003(2) 0.002(3) -0.008(3)
C12 0.065(5) 0.039(3) 0.028(3) 0.003(2) 0.000(3) 0.000(3)
C13 0.058(4) 0.040(3) 0.028(3) 0.006(2) -0.003(3) 0.000(3)
C14 0.072(5) 0.039(3) 0.028(3) 0.000(2) 0.002(3) -0.012(3)
C15 0.060(4) 0.032(3) 0.032(3) -0.004(2) -0.001(3) -0.012(3)
C16 0.059(4) 0.031(3) 0.040(3) 0.011(2) -0.011(3) -0.009(3)
C17 0.068(5) 0.053(4) 0.060(5) 0.014(4) -0.025(4) -0.001(4)
C18 0.059(5) 0.051(5) 0.106(8) 0.021(5) -0.029(5) 0.002(4)
C19 0.062(6) 0.056(5) 0.093(7) 0.014(5) 0.007(5) 0.015(4)
C20 0.056(5) 0.057(5) 0.063(5) -0.005(4) 0.006(4) 0.014(4)
C21 0.081(7) 0.086(7) 0.064(6) -0.003(5) 0.024(5) -0.019(5)
C22 0.093(9) 0.081(7) 0.096(8) 0.014(6) 0.026(7) -0.014(6)
C23 0.092(9) 0.077(7) 0.110(10) 0.026(7) -0.009(7) -0.019(6)
C24 0.092(8) 0.068(6) 0.070(6) 0.016(5) -0.025(6) -0.024(6)
C25 0.085(6) 0.055(4) 0.037(4) 0.012(3) -0.011(4) -0.032(4)
C26 0.096(7) 0.059(5) 0.034(4) -0.008(3) -0.006(4) -0.033(4)
C27 0.085(6) 0.042(4) 0.034(3) -0.008(3) 0.017(3) -0.015(4)
C28 0.074(5) 0.042(4) 0.034(3) -0.003(3) 0.017(3) -0.011(3)
C29 0.068(5) 0.049(4) 0.032(3) 0.000(3) 0.007(3) -0.004(3)
C30 0.071(5) 0.043(4) 0.042(4) -0.008(3) 0.022(3) -0.007(3)
C31 0.166(16) 0.071(8) 0.114(11) -0.020(7) -0.023(11) 0.053(9)
C32 0.120(12) 0.082(8) 0.151(13) -0.022(8) -0.050(10) 0.044(8)
C33 0.072(6) 0.070(6) 0.092(7) -0.007(5) -0.008(5) 0.015(5)
C34 0.099(9) 0.073(6) 0.106(8) 0.001(6) -0.011(7) 0.029(6)
N1 0.048(3) 0.068(4) 0.039(3) 0.003(3) 0.002(3) -0.002(3)
N2 0.049(3) 0.045(3) 0.040(3) -0.003(2) 0.003(2) 0.005(2)
N3 0.075(5) 0.083(5) 0.040(3) -0.004(3) 0.016(3) -0.037(4)
N4 0.100(8) 0.062(5) 0.100(7) -0.010(5) -0.017(6) 0.009(5)
N5 0.095(8) 0.129(9) 0.085(7) 0.015(6) -0.019(6) -0.003(6)
N22 0.059(4) 0.046(3) 0.049(3) -0.004(3) -0.012(3) 0.000(3)
N33 0.065(5) 0.082(5) 0.045(4) 0.004(3) -0.014(3) -0.022(4)
N111 0.147(8) 0.032(3) 0.037(3) 0.001(3) 0.001(4) -0.017(4)
O11 0.215(13) 0.061(5) 0.171(10) -0.042(6) -0.075(9) 0.020(6)
O12 0.194(10) 0.039(3) 0.081(5) 0.007(3) 0.039(6) -0.013(4)
O13 0.181(11) 0.074(5) 0.108(7) 0.024(5) 0.000(7) -0.023(6)
O21 0.070(6) 0.113(7) 0.233(13) 0.037(8) -0.023(7) 0.014(5)
O22 0.097(6) 0.063(4) 0.152(8) 0.043(5) 0.026(5) 0.003(4)
O23 0.081(5) 0.058(4) 0.109(6) 0.034(4) 0.012(4) -0.003(3)
O31 0.096(6) 0.100(6) 0.164(9) -0.057(6) 0.003(6) 0.011(5)
O32 0.190(11) 0.077(5) 0.094(6) 0.016(4) -0.005(6) -0.049(6)
O33 0.174(11) 0.118(7) 0.109(7) 0.058(6) -0.054(7) -0.062(7)
S1 0.0587(10) 0.0378(8) 0.0225(7) -0.0009(5) 0.0014(6) 0.0029(7)
S2 0.0597(10) 0.0357(7) 0.0232(7) -0.0010(5) 0.0005(6) -0.0013(7)
S3 0.0912(15) 0.0485(10) 0.0282(8) -0.0056(7) 0.0087(8) -0.0191(9)
Cd1 0.0494(3) 0.0488(3) 0.0255(3) -0.00758(19) -0.00390(19) 0.0013(2)
Cd2 0.0684(6) 0.1031(7) 0.0315(4) -0.0215(4) 0.0086(4) -0.0381(5)

loop_
_atom_type_symbol
_atom_type_description
_atom_type_scat_dispersion_real
_atom_type_scat_dispersion_imag
_atom_type_scat_source
C C 0.0033 0.0016 'International Tables Vol C Tables 4.2.6.8 and 6.1.1.4'
H H 0.0000 0.0000 'International Tables Vol C Tables 4.2.6.8 and 6.1.1.4'
N N 0.0061 0.0033 'International Tables Vol C Tables 4.2.6.8 and 6.1.1.4'
O O 0.0106 0.0060 'International Tables Vol C Tables 4.2.6.8 and 6.1.1.4'
S S 0.1246 0.1234 'International Tables Vol C Tables 4.2.6.8 and 6.1.1.4'
Cd Cd -0.8075 1.2024 'International Tables Vol C Tables 4.2.6.8 and 6.1.1.4'

loop_
_geom_angle_atom_site_label_1
_geom_angle_atom_site_label_2
_geom_angle_atom_site_label_3
_geom_angle
_geom_angle_site_symmetry_1
_geom_angle_site_symmetry_3
_geom_angle_publ_flag
N1 C1 C2 122.3(9) . . ?
C3 C2 C1 118.6(10) . . ?
C2 C3 C4 119.9(9) . . ?
C5 C4 C3 118.4(9) . . ?
N1 C5 C4 121.8(8) . . ?
N1 C5 C6 118.2(6) . . ?
C4 C5 C6 119.9(7) . . ?
C5 C6 S1 114.8(5) . . ?
C8 C7 S1 111.0(5) . . ?
C9 C8 C13 119.0(6) . . ?
C9 C8 C7 121.3(6) . . ?
C13 C8 C7 119.7(6) . . ?
C8 C9 C10 120.8(7) . . ?
C11 C10 C9 120.4(7) . . ?
C12 C11 C10 118.8(6) . . ?
C12 C11 C14 120.6(7) . . ?
C10 C11 C14 120.6(7) . . ?
C11 C12 C13 120.5(7) . . ?
C8 C13 C12 120.5(7) . . ?
C11 C14 S2 111.0(4) . . ?
C16 C15 S2 117.2(4) . . ?
N2 C16 C17 121.2(8) . . ?
N2 C16 C15 118.5(6) . . ?
C17 C16 C15 120.3(7) . . ?
C16 C17 C18 119.3(9) . . ?
C19 C18 C17 119.0(8) . . ?
C20 C19 C18 119.6(9) . . ?
N2 C20 C19 121.0(9) . . ?
N3 C21 C22 123.1(11) . . ?
C21 C22 C23 117.9(12) . . ?
C24 C23 C22 119.3(12) . . ?
C23 C24 C25 119.4(11) . . ?
N3 C25 C24 122.4(10) . . ?
N3 C25 C26 118.6(8) . . ?
C24 C25 C26 119.0(8) . . ?
C25 C26 S3 117.0(5) . . ?
C28 C27 S3 111.5(5) . . ?
C30 C28 C29 119.9(7) 2_556 . ?
C30 C28 C27 120.1(7) 2_556 . ?
C29 C28 C27 120.0(8) . . ?
C28 C29 C30 120.4(8) . . ?
C28 C30 C29 119.7(7) 2_556 . ?
N4 C31 C32 175.2(16) . . ?
N5 C33 C34 179.5(14) . . ?
C1 N1 C5 118.9(7) . . ?
C1 N1 Cd1 120.8(6) . 1_556 ?
C5 N1 Cd1 119.8(5) . 1_556 ?
C16 N2 C20 119.8(7) . . ?
C16 N2 Cd1 120.1(5) . . ?
C20 N2 Cd1 120.0(5) . . ?
C25 N3 C21 117.9(9) . . ?
C25 N3 Cd2 121.1(7) . . ?
C21 N3 Cd2 120.6(7) . . ?
O21 N22 O22 120.1(9) . . ?
O21 N22 O23 115.4(8) . . ?
O22 N22 O23 124.5(8) . . ?
O33 N33 O31 115.1(10) . . ?
O33 N33 O32 127.4(9) . . ?
O31 N33 O32 117.4(9) . . ?
O13 N111 O12 126.5(9) . . ?
O13 N111 O11 114.8(9) . . ?
O12 N111 O11 117.0(10) . . ?
N111 O11 Cd1 99.6(9) . . ?
N111 O13 Cd1 98.7(7) . . ?
N22 O23 Cd1 114.1(6) . . ?
N33 O33 Cd2 128.8(8) . . ?
C6 S1 C7 99.7(3) . . ?
C6 S1 Cd1 92.3(2) . 1_556 ?
C7 S1 Cd1 111.5(2) . 1_556 ?
C15 S2 C14 100.1(3) . . ?
C15 S2 Cd1 92.0(2) . . ?
C14 S2 Cd1 111.0(2) . . ?
C26 S3 C27 99.8(4) . . ?
C26 S3 Cd2 93.3(3) . . ?
C27 S3 Cd2 110.6(2) . . ?
N2 Cd1 N1 172.8(2) . 1_554 ?
N2 Cd1 O23 108.7(2) . . ?
N1 Cd1 O23 77.6(3) 1_554 . ?
N2 Cd1 O11 98.5(3) . . ?
N1 Cd1 O11 78.1(3) 1_554 . ?
O23 Cd1 O11 137.8(3) . . ?
N2 Cd1 O13 79.3(3) . . ?
N1 Cd1 O13 93.9(3) 1_554 . ?
O23 Cd1 O13 167.2(3) . . ?
O11 Cd1 O13 46.9(3) . . ?
N2 Cd1 S2 77.25(15) . . ?
N1 Cd1 S2 107.87(16) 1_554 . ?
O23 Cd1 S2 78.5(2) . . ?
O11 Cd1 S2 76.9(2) . . ?
O13 Cd1 S2 113.6(2) . . ?
N2 Cd1 S1 99.71(15) . 1_554 ?
N1 Cd1 S1 75.77(16) 1_554 1_554 ?
O23 Cd1 S1 96.7(2) . 1_554 ?
O11 Cd1 S1 110.0(2) . 1_554 ?
O13 Cd1 S1 71.7(2) . 1_554 ?
S2 Cd1 S1 172.94(5) . 1_554 ?
N3 Cd2 N3 180.0 . 2 ?
N3 Cd2 O33 81.5(3) . 2 ?
N3 Cd2 O33 98.5(3) 2 2 ?
N3 Cd2 O33 98.5(3) . . ?
N3 Cd2 O33 81.5(3) 2 . ?
O33 Cd2 O33 180.00(10) 2 . ?
N3 Cd2 S3 102.38(18) . 2 ?
N3 Cd2 S3 77.62(18) 2 2 ?
O33 Cd2 S3 105.0(3) 2 2 ?
O33 Cd2 S3 75.0(3) . 2 ?
N3 Cd2 S3 77.62(18) . . ?
N3 Cd2 S3 102.38(18) 2 . ?
O33 Cd2 S3 75.0(3) 2 . ?
O33 Cd2 S3 105.0(3) . . ?
S3 Cd2 S3 180.00(2) 2 . ?

loop_
_geom_bond_atom_site_label_1
_geom_bond_atom_site_label_2
_geom_bond_distance
_geom_bond_site_symmetry_2
_geom_bond_publ_flag
C1 N1 1.338(11) . ?
C1 C2 1.392(14) . ?
C2 C3 1.367(16) . ?
C3 C4 1.398(15) . ?
C4 C5 1.384(11) . ?
C5 N1 1.354(10) . ?
C5 C6 1.508(11) . ?
C6 S1 1.797(7) . ?
C7 C8 1.526(9) . ?
C7 S1 1.828(7) . ?
C8 C9 1.390(11) . ?
C8 C13 1.402(10) . ?
C9 C10 1.407(9) . ?
C10 C11 1.402(11) . ?
C11 C12 1.402(10) . ?
C11 C14 1.519(8) . ?
C12 C13 1.406(9) . ?
C14 S2 1.833(6) . ?
C15 C16 1.507(11) . ?
C15 S2 1.800(7) . ?
C16 N2 1.364(9) . ?
C16 C17 1.374(11) . ?
C17 C18 1.409(15) . ?
C18 C19 1.387(15) . ?
C19 C20 1.381(13) . ?
C20 N2 1.368(10) . ?
C21 N3 1.370(14) . ?
C21 C22 1.375(17) . ?
C22 C23 1.417(18) . ?
C23 C24 1.363(18) . ?
C24 C25 1.403(14) . ?
C25 N3 1.335(10) . ?
C25 C26 1.533(14) . ?
C26 S3 1.817(9) . ?
C27 C28 1.532(9) . ?
C27 S3 1.826(7) . ?
C28 C30 1.386(12) 2_556 ?
C28 C29 1.390(11) . ?
C29 C30 1.415(10) . ?
C30 C28 1.386(12) 2_556 ?
C31 N4 1.124(19) . ?
C31 C32 1.65(3) . ?
C33 N5 1.135(14) . ?
C33 C34 1.484(14) . ?
N1 Cd1 2.338(7) 1_556 ?
N2 Cd1 2.301(6) . ?
N3 Cd2 2.308(8) . ?
N22 O21 1.204(11) . ?
N22 O22 1.223(9) . ?
N22 O23 1.237(9) . ?
N33 O33 1.197(11) . ?
N33 O31 1.222(11) . ?
N33 O32 1.226(11) . ?
N111 O13 1.190(12) . ?
N111 O12 1.226(9) . ?
N111 O11 1.276(14) . ?
O11 Cd1 2.573(12) . ?
O13 Cd1 2.642(10) . ?
O23 Cd1 2.388(7) . ?
O33 Cd2 2.393(10) . ?
S1 Cd1 2.7231(18) 1_556 ?
S2 Cd1 2.7219(17) . ?
S3 Cd2 2.6943(19) . ?
Cd1 N1 2.338(7) 1_554 ?
Cd1 S1 2.7231(18) 1_554 ?
Cd2 N3 2.308(8) 2 ?
Cd2 O33 2.393(10) 2 ?
Cd2 S3 2.6943(19) 2 ?
